data_4081136
loop_
_publ_author_name
'Chen, Jinxiang'
'Zhang, Chunhong'
'Xie, Tingwan'
'Wen, Ting Bin'
'Zhang, Hong'
'Xia, Haiping'

_publ_section_title
;
 Conversion of a Hydrido--Butenylcarbyne Complex to \h2-Allene-Coordinated
 Complexes and Metallabenzenes
;
_journal_issue 14
_journal_name_full Organometallics
_journal_page_first 3993
_journal_paper_doi 10.1021/om400469e
_journal_volume 32
_journal_year 2013
_chemical_formula_moiety 'C59 H51 Cl2 Os P3,C4H8Cl8'
_chemical_formula_sum 'C63 H59 Cl10 Os P3'
_chemical_formula_weight 1452.70
_chemical_name_systematic
; 
 ? 
;
_space_group_IT_number 19
_symmetry_cell_setting orthorhombic
_symmetry_space_group_name_Hall 'P 2ac 2ab'
_symmetry_space_group_name_H-M 'P 21 21 21'
_atom_sites_solution_hydrogens geom
_atom_sites_solution_primary direct
_atom_sites_solution_secondary difmap
_audit_creation_method SHELXL-97
_cell_angle_alpha 90.00
_cell_angle_beta 90.00
_cell_angle_gamma 90.00
_cell_formula_units_Z 4
_cell_length_a 12.8579(5)
_cell_length_b 18.4297(8)
_cell_length_c 26.2219(14)
_cell_measurement_reflns_used 3908
_cell_measurement_temperature 153(2)
_cell_measurement_theta_max 25.9020
_cell_measurement_theta_min 3.3500
_cell_volume 6213.7(5)
_computing_structure_refinement 'SHELXL-97 (Sheldrick, 1997)'
_computing_structure_solution 'SHELXS-97 (Sheldrick, 1990)'
_diffrn_ambient_temperature 153(2)
_diffrn_measured_fraction_theta_full 0.997
_diffrn_measured_fraction_theta_max 0.997
_diffrn_radiation_monochromator graphite
_diffrn_radiation_source 'fine-focus sealed tube'
_diffrn_radiation_type MoK\a
_diffrn_radiation_wavelength 0.71073
_diffrn_reflns_av_R_equivalents 0.0363
_diffrn_reflns_av_sigmaI/netI 0.0692
_diffrn_reflns_limit_h_max 15
_diffrn_reflns_limit_h_min -13
_diffrn_reflns_limit_k_max 21
_diffrn_reflns_limit_k_min -17
_diffrn_reflns_limit_l_max 21
_diffrn_reflns_limit_l_min -31
_diffrn_reflns_number 16179
_diffrn_reflns_theta_full 25.00
_diffrn_reflns_theta_max 25.00
_diffrn_reflns_theta_min 3.03
_exptl_absorpt_coefficient_mu 2.599
_exptl_absorpt_correction_T_max 1.00000
_exptl_absorpt_correction_T_min 0.99053
_exptl_absorpt_correction_type multi-scan
_exptl_crystal_colour yellow
_exptl_crystal_density_diffrn 1.553
_exptl_crystal_density_method 'not measured'
_exptl_crystal_description block
_exptl_crystal_F_000 2908
_exptl_crystal_size_max 0.25
_exptl_crystal_size_mid 0.15
_exptl_crystal_size_min 0.1
_refine_diff_density_max 2.772
_refine_diff_density_min -1.464
_refine_diff_density_rms 0.136
_refine_ls_abs_structure_details 'Flack H D (1983), Acta Cryst. A39, 876-881'
_refine_ls_abs_structure_Flack -0.006(7)
_refine_ls_extinction_method none
_refine_ls_goodness_of_fit_ref 1.032
_refine_ls_hydrogen_treatment constr
_refine_ls_matrix_type full
_refine_ls_number_parameters 679
_refine_ls_number_reflns 10523
_refine_ls_number_restraints 0
_refine_ls_restrained_S_all 1.032
_refine_ls_R_factor_all 0.0557
_refine_ls_R_factor_gt 0.0495
_refine_ls_shift/su_max 0.011
_refine_ls_shift/su_mean 0.001
_refine_ls_structure_factor_coef Fsqd
_refine_ls_weighting_details 'calc w=1/[\s^2^(Fo^2^)+(0.0558P)^2^+17.4080P] where P=(Fo^2^+2Fc^2^)/3'
_refine_ls_weighting_scheme calc
_refine_ls_wR_factor_gt 0.1139
_refine_ls_wR_factor_ref 0.1175
_reflns_number_gt 9644
_reflns_number_total 10523
_reflns_threshold_expression >2sigma(I)
_cod_data_source_file om400469e_si_004.cif
_cod_data_source_block 1
_cod_depositor_comments
;
The following automatic conversions were performed:

'_symmetry_cell_setting' value 'Orthorhombic' changed to
'orthorhombic' according to
/home/saulius/struct/CIF-dictionaries/cif_core.dic dictionary named
'cif_core.dic' version 2.4.2 from
2011-04-26.

'_exptl_absorpt_correction_type' value 'multi scan'
changed to 'multi-scan' according to
/home/saulius/struct/CIF-dictionaries/cif_core.dic dictionary named
'cif_core.dic' version 2.4.2 from 2011-04-26.

Automatic conversion script
Id: cif_fix_values 1891 2012-01-12 08:04:46Z andrius 
;
_cod_original_sg_symbol_H-M P2(1)2(1)2(1)
_cod_database_code 4081136

loop_
_symmetry_equiv_pos_as_xyz
'x, y, z'
'-x+1/2, -y, z+1/2'
'-x, y+1/2, -z+1/2'
'x+1/2, -y+1/2, -z'

loop_
_atom_site_label
_atom_site_type_symbol
_atom_site_fract_x
_atom_site_fract_y
_atom_site_fract_z
_atom_site_U_iso_or_equiv
_atom_site_adp_type
_atom_site_occupancy
_atom_site_symmetry_multiplicity
_atom_site_calc_flag
_atom_site_refinement_flags
Os1 Os -0.59226(2) -1.016820(16) 0.875381(12) 0.01451(9) Uani 1 1 d .
P1 P -0.65474(16) -1.10796(12) 0.93093(8) 0.0160(4) Uani 1 1 d .
C40 C -0.9353(7) -1.1207(5) 1.0073(4) 0.033(2) Uani 1 1 d .
H40A H -0.9588 -1.1272 1.0406 0.040 Uiso 1 1 calc R
C43 C -0.8308(7) -1.1166(5) 0.9977(4) 0.021(2) Uani 1 1 d .
H43A H -0.7838 -1.1200 1.0245 0.026 Uiso 1 1 calc R
C51 C -0.9718(7) -1.1063(5) 0.9189(4) 0.030(2) Uani 1 1 d .
H51A H -1.0192 -1.1042 0.8922 0.036 Uiso 1 1 calc R
C64 C -0.7938(6) -1.1071(4) 0.9475(3) 0.0193(18) Uani 1 1 d .
C75 C -0.8645(7) -1.1004(5) 0.9085(4) 0.026(2) Uani 1 1 d .
H75A H -0.8417 -1.0920 0.8754 0.031 Uiso 1 1 calc R
C92 C -1.0071(7) -1.1151(5) 0.9672(4) 0.035(3) Uani 1 1 d .
H92A H -1.0781 -1.1173 0.9737 0.042 Uiso 1 1 calc R
Cl2 Cl -0.75270(14) -0.94211(10) 0.88069(9) 0.0265(5) Uani 1 1 d .
P3 P -0.30943(16) -0.97426(13) 0.95525(8) 0.0188(5) Uani 1 1 d .
P2 P -0.52369(15) -0.94600(12) 0.80745(8) 0.0173(5) Uani 1 1 d .
Cl1 Cl -0.68216(16) -1.08836(11) 0.80657(8) 0.0222(5) Uani 1 1 d .
C111 C -0.5966(7) -1.1151(4) 0.9937(3) 0.0193(17) Uani 1 1 d .
C112 C -0.5973(7) -1.0532(5) 1.0255(3) 0.0225(17) Uani 1 1 d .
H11A H -0.6212 -1.0092 1.0127 0.027 Uiso 1 1 calc R
C126 C -0.5478(7) -1.2180(5) 0.8809(4) 0.025(2) Uani 1 1 d .
H12A H -0.4967 -1.1831 0.8756 0.030 Uiso 1 1 calc R
C316 C -0.3217(7) -0.9836(6) 1.0609(3) 0.0271(19) Uani 1 1 d .
H31A H -0.3913 -0.9949 1.0553 0.033 Uiso 1 1 calc R
C215 C -0.4999(7) -0.7419(5) 0.8681(4) 0.037(2) Uani 1 1 d .
H21A H -0.5186 -0.7191 0.8984 0.044 Uiso 1 1 calc R
C124 C -0.6068(7) -1.3413(4) 0.8715(4) 0.033(2) Uani 1 1 d .
H12B H -0.5966 -1.3884 0.8597 0.039 Uiso 1 1 calc R
C315 C -0.2839(7) -0.9826(6) 1.1100(3) 0.034(2) Uani 1 1 d .
H31B H -0.3274 -0.9925 1.1374 0.041 Uiso 1 1 calc R
C213 C -0.4275(7) -0.7370(5) 0.7845(4) 0.029(2) Uani 1 1 d .
H21B H -0.3967 -0.7109 0.7582 0.035 Uiso 1 1 calc R
C125 C -0.5328(8) -1.2900(5) 0.8632(3) 0.033(2) Uani 1 1 d .
H12C H -0.4721 -1.3021 0.8459 0.040 Uiso 1 1 calc R
C5 C -0.5968(9) -0.7998(5) 1.0292(4) 0.047(3) Uani 1 1 d .
H5A H -0.6666 -0.7840 1.0225 0.070 Uiso 1 1 calc R
H5B H -0.5499 -0.7597 1.0250 0.070 Uiso 1 1 calc R
H5C H -0.5923 -0.8176 1.0636 0.070 Uiso 1 1 calc R
C121 C -0.6400(6) -1.1999(4) 0.9062(3) 0.0149(17) Uani 1 1 d .
C1 C -0.5075(5) -0.9774(5) 0.9203(3) 0.0152(16) Uani 1 1 d .
C115 C -0.5238(7) -1.1845(6) 1.0637(3) 0.031(2) Uani 1 1 d .
H11B H -0.4990 -1.2283 1.0765 0.037 Uiso 1 1 calc R
C113 C -0.5627(6) -1.0574(5) 1.0760(3) 0.025(2) Uani 1 1 d .
H11C H -0.5644 -1.0162 1.0965 0.030 Uiso 1 1 calc R
C211 C -0.4919(6) -0.8495(5) 0.8173(3) 0.0211(19) Uani 1 1 d .
C214 C -0.4539(8) -0.7015(5) 0.8291(4) 0.035(2) Uani 1 1 d .
H21C H -0.4413 -0.6521 0.8330 0.042 Uiso 1 1 calc R
C216 C -0.5180(6) -0.8159(5) 0.8622(3) 0.023(2) Uani 1 1 d .
H21D H -0.5478 -0.8425 0.8886 0.027 Uiso 1 1 calc R
C314 C -0.1791(7) -0.9666(5) 1.1179(3) 0.034(2) Uani 1 1 d .
H31C H -0.1523 -0.9660 1.1508 0.041 Uiso 1 1 calc R
C3 C -0.4729(7) -0.8851(5) 0.9894(3) 0.025(2) Uani 1 1 d .
H3A H -0.4224 -0.8641 1.0100 0.030 Uiso 1 1 calc R
C116 C -0.5585(7) -1.1798(5) 1.0140(4) 0.028(2) Uani 1 1 d .
H11D H -0.5564 -1.2210 0.9934 0.033 Uiso 1 1 calc R
C4 C -0.5681(7) -0.8589(5) 0.9929(4) 0.030(2) Uani 1 1 d .
H4A H -0.6195 -0.8781 0.9718 0.036 Uiso 1 1 calc R
C2 C -0.4394(6) -0.9451(4) 0.9556(3) 0.0165(17) Uani 1 1 d .
C311 C -0.2581(6) -0.9680(4) 1.0198(3) 0.0176(18) Uani 1 1 d .
C212 C -0.4454(7) -0.8095(5) 0.7781(3) 0.0233(19) Uani 1 1 d .
H21E H -0.4268 -0.8322 0.7477 0.028 Uiso 1 1 calc R
C312 C -0.1536(7) -0.9516(6) 1.0280(4) 0.031(2) Uani 1 1 d .
H31D H -0.1095 -0.9407 1.0009 0.038 Uiso 1 1 calc R
C313 C -0.1171(7) -0.9520(6) 1.0783(4) 0.038(2) Uani 1 1 d .
H31E H -0.0473 -0.9417 1.0843 0.046 Uiso 1 1 calc R
C122 C -0.7133(8) -1.2542(5) 0.9139(4) 0.034(2) Uani 1 1 d .
H12D H -0.7752 -1.2435 0.9306 0.041 Uiso 1 1 calc R
C123 C -0.6949(8) -1.3242(5) 0.8966(4) 0.038(3) Uani 1 1 d .
H12F H -0.7444 -1.3601 0.9025 0.046 Uiso 1 1 calc R
C114 C -0.5263(7) -1.1212(5) 1.0956(4) 0.031(2) Uani 1 1 d .
H11E H -0.5034 -1.1236 1.1292 0.037 Uiso 1 1 calc R
C231 C -0.4043(6) -0.9907(4) 0.7829(3) 0.0157(15) Uani 1 1 d .
C232 C -0.4113(8) -1.0617(5) 0.7671(3) 0.0240(18) Uani 1 1 d .
H23A H -0.4750 -1.0855 0.7682 0.029 Uiso 1 1 calc R
C222 C -0.6045(6) -0.9341(5) 0.7504(3) 0.0218(19) Uani 1 1 d .
C336 C -0.2557(6) -1.1588(5) 0.8733(4) 0.030(2) Uani 1 1 d .
H33A H -0.2362 -1.1711 0.8403 0.037 Uiso 1 1 calc R
C325 C -0.2036(7) -0.8051(5) 0.8714(4) 0.036(2) Uani 1 1 d .
H32A H -0.2280 -0.7594 0.8623 0.043 Uiso 1 1 calc R
C235 C -0.2206(7) -0.9933(5) 0.7656(3) 0.027(2) Uani 1 1 d .
H23B H -0.1560 -0.9706 0.7655 0.033 Uiso 1 1 calc R
C334 C -0.2737(7) -1.2127(5) 0.9092(4) 0.030(2) Uani 1 1 d .
H33B H -0.2644 -1.2614 0.9011 0.036 Uiso 1 1 calc R
C323 C -0.0693(7) -0.8955(6) 0.8699(4) 0.039(2) Uani 1 1 d .
H32B H -0.0036 -0.9103 0.8592 0.047 Uiso 1 1 calc R
C326 C -0.2643(7) -0.8507(5) 0.9009(4) 0.025(2) Uani 1 1 d .
H32C H -0.3299 -0.8357 0.9114 0.030 Uiso 1 1 calc R
C331 C -0.2968(6) -1.0676(4) 0.9351(3) 0.0179(18) Uani 1 1 d .
C233 C -0.3251(7) -1.0973(5) 0.7498(4) 0.029(2) Uani 1 1 d .
H23C H -0.3316 -1.1446 0.7378 0.035 Uiso 1 1 calc R
C322 C -0.1290(6) -0.9404(5) 0.8997(3) 0.030(2) Uani 1 1 d .
H32D H -0.1031 -0.9853 0.9097 0.035 Uiso 1 1 calc R
C332 C -0.3167(7) -1.1218(5) 0.9712(4) 0.030(2) Uani 1 1 d .
H33C H -0.3371 -1.1097 1.0041 0.035 Uiso 1 1 calc R
C226 C -0.5788(8) -0.9605(5) 0.7032(3) 0.035(2) Uani 1 1 d .
H22A H -0.5209 -0.9904 0.6999 0.042 Uiso 1 1 calc R
C236 C -0.3079(6) -0.9555(5) 0.7818(3) 0.0228(19) Uani 1 1 d .
H23D H -0.3024 -0.9073 0.7919 0.027 Uiso 1 1 calc R
C324 C -0.1075(8) -0.8278(6) 0.8557(4) 0.041(3) Uani 1 1 d .
H32F H -0.0671 -0.7976 0.8353 0.049 Uiso 1 1 calc R
C335 C -0.2669(7) -1.0868(5) 0.8867(4) 0.029(2) Uani 1 1 d .
H33D H -0.2540 -1.0508 0.8626 0.035 Uiso 1 1 calc R
C221 C -0.6921(7) -0.8900(6) 0.7551(4) 0.034(2) Uani 1 1 d .
H22B H -0.7123 -0.8718 0.7866 0.041 Uiso 1 1 calc R
C224 C -0.7221(10) -0.9009(7) 0.6630(4) 0.052(3) Uani 1 1 d .
H22C H -0.7609 -0.8901 0.6340 0.062 Uiso 1 1 calc R
C234 C -0.2295(8) -1.0650(5) 0.7496(3) 0.031(2) Uani 1 1 d .
H23E H -0.1711 -1.0906 0.7389 0.037 Uiso 1 1 calc R
C333 C -0.3058(8) -1.1920(5) 0.9573(4) 0.038(3) Uani 1 1 d .
H33E H -0.3205 -1.2279 0.9812 0.046 Uiso 1 1 calc R
C321 C -0.2278(7) -0.9194(5) 0.9153(3) 0.0243(19) Uani 1 1 d .
C225 C -0.6369(9) -0.9438(7) 0.6602(4) 0.048(3) Uani 1 1 d .
H22D H -0.6168 -0.9625 0.6287 0.058 Uiso 1 1 calc R
C223 C -0.7497(8) -0.8736(6) 0.7103(5) 0.053(3) Uani 1 1 d .
H22E H -0.8077 -0.8437 0.7128 0.063 Uiso 1 1 calc R
Cl1B Cl -0.4298(3) -0.65754(17) 1.00736(13) 0.0628(9) Uani 1 1 d .
Cl1A Cl -0.3086(2) -0.56997(19) 0.93730(12) 0.0564(8) Uani 1 1 d .
Cl3B Cl -0.9696(2) -0.9901(3) 0.71429(14) 0.0772(11) Uani 1 1 d .
Cl2B Cl -0.8499(3) -1.32795(18) 0.78308(13) 0.0669(9) Uani 1 1 d .
Cl2A Cl -0.9895(3) -1.2060(2) 0.79919(16) 0.0822(12) Uani 1 1 d .
Cl3A Cl -0.8635(5) -1.1136(3) 0.67163(18) 0.1144(18) Uani 1 1 d .
C2S C -0.8643(10) -1.2338(7) 0.7914(7) 0.071(4) Uani 1 1 d .
H2SA H -0.8243 -1.2190 0.8210 0.085 Uiso 1 1 calc R
H2SB H -0.8352 -1.2093 0.7619 0.085 Uiso 1 1 calc R
C1S C -0.3609(9) -0.5771(8) 0.9985(4) 0.054(3) Uani 1 1 d .
H1SA H -0.4069 -0.5363 1.0045 0.065 Uiso 1 1 calc R
H1SB H -0.3049 -0.5747 1.0232 0.065 Uiso 1 1 calc R
C3S C -0.8655(8) -1.0473(7) 0.7195(5) 0.060(4) Uani 1 1 d .
H3SA H -0.8676 -1.0710 0.7526 0.072 Uiso 1 1 calc R
H3SB H -0.8018 -1.0192 0.7178 0.072 Uiso 1 1 calc R
Cl4B Cl -0.2629(4) -0.7872(3) 1.0758(2) 0.1122(16) Uiso 1 1 d .
Cl4A Cl -0.3584(5) -0.7690(4) 1.1823(3) 0.140(2) Uiso 1 1 d .
C4S C -0.3051(17) -0.7404(12) 1.1284(9) 0.133(7) Uiso 1 1 d .
H4SA H -0.2451 -0.7124 1.1391 0.159 Uiso 1 1 calc R
H4SB H -0.3543 -0.7054 1.1150 0.159 Uiso 1 1 calc R

loop_
_atom_site_aniso_label
_atom_site_aniso_U_11
_atom_site_aniso_U_22
_atom_site_aniso_U_33
_atom_site_aniso_U_23
_atom_site_aniso_U_13
_atom_site_aniso_U_12
Os1 0.01418(13) 0.01577(14) 0.01359(14) 0.00141(14) -0.00012(13) -0.00043(13)
P1 0.0153(10) 0.0158(11) 0.0168(11) 0.0009(9) 0.0021(9) 0.0014(8)
C40 0.034(6) 0.028(5) 0.038(6) 0.003(5) 0.008(5) 0.004(4)
C43 0.022(5) 0.017(4) 0.024(5) 0.000(4) 0.010(4) 0.000(4)
C51 0.021(5) 0.034(5) 0.035(6) -0.009(5) -0.005(4) -0.001(4)
C64 0.025(4) 0.010(4) 0.023(5) -0.004(4) 0.001(4) -0.001(3)
C75 0.021(4) 0.029(5) 0.028(5) -0.001(4) 0.002(4) 0.006(4)
C92 0.014(4) 0.026(5) 0.065(8) -0.006(5) 0.012(5) 0.000(4)
Cl2 0.0216(10) 0.0225(9) 0.0354(13) 0.0041(10) 0.0019(10) 0.0054(8)
P3 0.0177(10) 0.0216(12) 0.0170(11) -0.0004(10) -0.0022(8) -0.0025(9)
P2 0.0171(10) 0.0213(11) 0.0135(11) 0.0012(9) 0.0001(9) -0.0013(9)
Cl1 0.0258(10) 0.0229(11) 0.0178(10) 0.0027(9) -0.0045(9) -0.0039(9)
C111 0.014(4) 0.023(4) 0.021(4) 0.006(3) 0.002(4) 0.000(4)
C112 0.023(4) 0.021(4) 0.023(4) 0.003(4) 0.002(4) -0.006(4)
C126 0.031(4) 0.022(4) 0.022(5) 0.011(4) 0.004(4) 0.004(3)
C316 0.030(4) 0.035(5) 0.016(4) -0.006(5) -0.004(4) -0.004(5)
C215 0.045(6) 0.033(5) 0.032(6) -0.006(5) -0.001(5) 0.003(4)
C124 0.046(5) 0.017(4) 0.035(5) -0.007(4) -0.007(5) 0.006(4)
C315 0.043(5) 0.040(5) 0.019(4) -0.008(5) 0.001(4) -0.003(5)
C213 0.022(5) 0.034(5) 0.033(5) 0.013(4) 0.006(4) -0.002(4)
C125 0.041(5) 0.038(6) 0.021(5) -0.006(4) 0.014(4) 0.007(4)
C5 0.052(6) 0.028(5) 0.061(7) -0.015(5) 0.021(6) 0.011(5)
C121 0.022(4) 0.013(4) 0.010(4) 0.003(3) -0.002(3) 0.004(3)
C1 0.016(4) 0.017(4) 0.013(4) 0.011(4) 0.003(3) 0.001(4)
C115 0.030(5) 0.043(6) 0.021(5) 0.013(5) -0.012(4) 0.007(4)
C113 0.036(5) 0.024(5) 0.014(4) -0.001(4) 0.002(4) -0.008(4)
C211 0.017(4) 0.020(4) 0.027(5) 0.008(4) -0.007(4) 0.000(3)
C214 0.046(6) 0.012(5) 0.046(6) -0.002(5) -0.007(5) -0.004(4)
C216 0.024(4) 0.029(5) 0.015(5) 0.002(4) -0.003(3) 0.002(4)
C314 0.049(5) 0.042(6) 0.012(4) -0.006(4) -0.018(4) 0.009(4)
C3 0.030(5) 0.024(5) 0.022(5) -0.001(4) 0.005(4) -0.004(4)
C116 0.027(5) 0.031(5) 0.026(5) 0.005(4) 0.008(4) 0.008(4)
C4 0.033(6) 0.030(5) 0.029(5) 0.006(4) 0.005(4) 0.002(4)
C2 0.024(4) 0.011(4) 0.015(4) 0.000(3) 0.003(3) -0.002(3)
C311 0.017(4) 0.025(5) 0.011(4) -0.006(3) -0.003(3) -0.005(3)
C212 0.027(4) 0.021(4) 0.022(5) 0.002(4) -0.002(4) 0.000(4)
C312 0.017(4) 0.051(6) 0.025(5) -0.006(5) -0.001(4) 0.003(4)
C313 0.024(5) 0.055(6) 0.036(6) -0.007(5) -0.009(4) 0.005(4)
C122 0.037(5) 0.021(5) 0.045(6) -0.002(5) 0.004(5) -0.002(4)
C123 0.046(6) 0.018(5) 0.050(6) 0.003(5) 0.021(5) -0.010(4)
C114 0.028(5) 0.046(6) 0.019(5) 0.014(5) -0.010(4) -0.008(4)
C231 0.023(4) 0.017(4) 0.008(3) 0.003(3) -0.002(3) -0.006(4)
C232 0.029(4) 0.026(4) 0.017(4) 0.001(4) 0.003(4) -0.004(4)
C222 0.018(4) 0.025(4) 0.022(4) 0.015(4) -0.004(4) -0.010(4)
C336 0.032(5) 0.031(5) 0.028(5) -0.008(5) -0.001(5) 0.003(4)
C325 0.045(6) 0.026(5) 0.036(6) 0.011(5) -0.017(6) -0.009(4)
C235 0.020(4) 0.037(6) 0.024(5) 0.003(4) 0.003(4) -0.005(4)
C334 0.036(5) 0.012(4) 0.041(6) -0.001(4) -0.014(5) -0.002(4)
C323 0.029(5) 0.059(7) 0.031(5) -0.009(6) 0.010(5) -0.015(4)
C326 0.026(5) 0.022(5) 0.027(5) -0.002(4) -0.005(4) -0.013(4)
C331 0.019(4) 0.017(4) 0.018(4) -0.003(4) -0.008(4) 0.002(3)
C233 0.039(6) 0.026(5) 0.022(5) -0.001(4) -0.004(4) 0.001(4)
C322 0.025(5) 0.037(5) 0.027(5) -0.012(4) -0.003(4) -0.004(4)
C332 0.037(5) 0.027(5) 0.025(5) 0.005(4) -0.004(4) 0.002(4)
C226 0.038(5) 0.037(5) 0.029(5) 0.002(4) -0.004(5) -0.008(4)
C236 0.024(4) 0.019(4) 0.025(5) 0.004(4) -0.001(4) 0.003(4)
C324 0.046(6) 0.053(7) 0.023(5) 0.008(5) 0.005(5) -0.030(5)
C335 0.028(4) 0.018(4) 0.040(6) 0.008(4) 0.011(4) 0.004(4)
C221 0.030(5) 0.043(6) 0.028(5) 0.004(5) -0.016(4) 0.002(5)
C224 0.070(8) 0.059(8) 0.026(6) 0.026(6) -0.027(6) -0.034(7)
C234 0.032(5) 0.038(6) 0.022(5) -0.002(4) 0.007(4) 0.008(4)
C333 0.055(7) 0.021(5) 0.040(6) 0.008(5) -0.008(5) -0.007(5)
C321 0.024(4) 0.026(5) 0.023(5) 0.002(4) -0.010(4) -0.009(4)
C225 0.057(7) 0.061(8) 0.025(5) 0.009(5) -0.019(5) -0.028(6)
C223 0.033(6) 0.049(7) 0.075(9) 0.033(7) -0.021(6) -0.003(5)
Cl1B 0.072(2) 0.0471(18) 0.069(2) 0.0114(16) 0.0147(18) -0.0031(16)
Cl1A 0.0497(16) 0.071(2) 0.0485(17) 0.0161(16) -0.0019(14) -0.0042(15)
Cl3B 0.0396(15) 0.109(3) 0.083(2) 0.018(2) 0.0170(16) 0.0126(18)
Cl2B 0.100(2) 0.0514(19) 0.0497(18) -0.0104(16) 0.0098(19) -0.0018(18)
Cl2A 0.075(2) 0.093(3) 0.078(3) -0.022(2) -0.007(2) 0.021(2)
Cl3A 0.189(5) 0.073(3) 0.081(3) 0.006(2) 0.029(3) 0.020(3)
C2S 0.052(7) 0.052(8) 0.109(13) 0.008(8) -0.005(8) -0.006(6)
C1S 0.031(6) 0.087(10) 0.043(7) 0.000(7) -0.014(5) -0.011(6)
C3S 0.040(6) 0.051(7) 0.089(10) 0.035(7) -0.025(7) -0.009(6)

loop_
_atom_type_symbol
_atom_type_description
_atom_type_scat_dispersion_real
_atom_type_scat_dispersion_imag
_atom_type_scat_source
C C 0.0033 0.0016 'International Tables Vol C Tables 4.2.6.8 and 6.1.1.4'
H H 0.0000 0.0000 'International Tables Vol C Tables 4.2.6.8 and 6.1.1.4'
P P 0.1023 0.0942 'International Tables Vol C Tables 4.2.6.8 and 6.1.1.4'
Cl Cl 0.1484 0.1585 'International Tables Vol C Tables 4.2.6.8 and 6.1.1.4'
Os Os -1.2165 7.6030 'International Tables Vol C Tables 4.2.6.8 and 6.1.1.4'

loop_
_geom_angle_atom_site_label_1
_geom_angle_atom_site_label_2
_geom_angle_atom_site_label_3
_geom_angle
C1 Os1 P1 95.2(2)
C1 Os1 P2 92.6(2)
P1 Os1 P2 167.85(8)
C1 Os1 Cl2 104.3(3)
P1 Os1 Cl2 94.42(7)
P2 Os1 Cl2 92.62(7)
C1 Os1 Cl1 168.5(3)
P1 Os1 Cl1 85.04(7)
P2 Os1 Cl1 85.45(7)
Cl2 Os1 Cl1 87.09(7)
C111 P1 C121 102.2(4)
C111 P1 C64 100.8(4)
C121 P1 C64 101.1(4)
C111 P1 Os1 118.1(3)
C121 P1 Os1 114.0(3)
C64 P1 Os1 118.0(3)
C43 C40 C92 120.2(10)
C40 C43 C64 120.6(9)
C92 C51 C75 121.2(9)
C75 C64 C43 118.9(8)
C75 C64 P1 117.9(7)
C43 C64 P1 123.1(7)
C64 C75 C51 119.7(9)
C51 C92 C40 119.3(8)
C2 P3 C321 112.8(4)
C2 P3 C331 112.2(4)
C321 P3 C331 108.2(4)
C2 P3 C311 108.7(4)
C321 P3 C311 107.2(4)
C331 P3 C311 107.4(4)
C222 P2 C211 97.2(4)
C222 P2 C231 103.8(4)
C211 P2 C231 107.1(4)
C222 P2 Os1 117.8(3)
C211 P2 Os1 120.5(3)
C231 P2 Os1 108.8(2)
C116 C111 C112 117.8(8)
C116 C111 P1 123.6(7)
C112 C111 P1 118.4(6)
C113 C112 C111 120.9(8)
C121 C126 C125 119.5(8)
C315 C316 C311 121.1(8)
C216 C215 C214 120.9(9)
C123 C124 C125 120.3(8)
C316 C315 C314 118.9(8)
C212 C213 C214 121.8(9)
C124 C125 C126 120.3(8)
C122 C121 C126 118.2(8)
C122 C121 P1 123.2(7)
C126 C121 P1 118.6(6)
C2 C1 Os1 179.1(7)
C116 C115 C114 119.4(9)
C114 C113 C112 120.7(9)
C216 C211 C212 119.9(8)
C216 C211 P2 120.1(7)
C212 C211 P2 120.0(7)
C213 C214 C215 118.0(8)
C211 C216 C215 119.7(9)
C313 C314 C315 120.3(8)
C4 C3 C2 125.7(9)
C115 C116 C111 121.8(9)
C3 C4 C5 122.7(10)
C1 C2 C3 121.9(7)
C1 C2 P3 117.4(6)
C3 C2 P3 120.5(6)
C316 C311 C312 119.8(8)
C316 C311 P3 119.8(6)
C312 C311 P3 120.4(6)
C213 C212 C211 119.7(8)
C311 C312 C313 117.8(9)
C314 C313 C312 122.2(8)
C123 C122 C121 120.4(9)
C124 C123 C122 121.3(9)
C113 C114 C115 119.3(8)
C232 C231 C236 119.5(8)
C232 C231 P2 118.2(7)
C236 C231 P2 122.2(6)
C233 C232 C231 120.3(9)
C226 C222 C221 118.7(8)
C226 C222 P2 123.9(7)
C221 C222 P2 117.1(7)
C335 C336 C334 119.9(10)
C324 C325 C326 119.4(9)
C236 C235 C234 120.1(8)
C333 C334 C336 118.1(9)
C322 C323 C324 119.7(9)
C325 C326 C321 120.7(9)
C335 C331 C332 119.6(8)
C335 C331 P3 122.7(7)
C332 C331 P3 117.7(7)
C234 C233 C232 121.5(9)
C323 C322 C321 120.7(9)
C333 C332 C331 118.8(9)
C222 C226 C225 121.7(10)
C235 C236 C231 119.3(8)
C325 C324 C323 120.8(9)
C331 C335 C336 120.8(9)
C222 C221 C223 118.2(10)
C225 C224 C223 117.9(10)
C233 C234 C235 119.2(9)
C332 C333 C334 122.8(10)
C322 C321 C326 118.7(9)
C322 C321 P3 123.3(7)
C326 C321 P3 118.0(7)
C224 C225 C226 121.5(11)
C224 C223 C221 122.0(11)
Cl2A C2S Cl2B 114.3(7)
Cl1A C1S Cl1B 112.5(7)
Cl3B C3S Cl3A 112.5(7)
Cl4A C4S Cl4B 131.1(14)

loop_
_geom_bond_atom_site_label_1
_geom_bond_atom_site_label_2
_geom_bond_distance
Os1 C1 1.762(8)
Os1 P1 2.364(2)
Os1 P2 2.378(2)
Os1 Cl2 2.4840(18)
Os1 Cl1 2.516(2)
P1 C111 1.812(9)
P1 C121 1.825(8)
P1 C64 1.840(8)
C40 C43 1.369(13)
C40 C92 1.403(15)
C43 C64 1.412(12)
C51 C92 1.355(14)
C51 C75 1.411(12)
C64 C75 1.373(12)
P3 C2 1.755(8)
P3 C321 1.795(9)
P3 C331 1.807(8)
P3 C311 1.822(8)
P2 C222 1.834(8)
P2 C211 1.843(9)
P2 C231 1.857(8)
C111 C116 1.395(12)
C111 C112 1.413(12)
C112 C113 1.399(12)
C126 C121 1.400(11)
C126 C125 1.417(12)
C316 C315 1.376(11)
C316 C311 1.383(11)
C215 C216 1.393(13)
C215 C214 1.396(14)
C124 C123 1.348(13)
C124 C125 1.359(13)
C315 C314 1.395(13)
C213 C212 1.367(12)
C213 C214 1.382(13)
C5 C4 1.495(13)
C121 C122 1.389(12)
C1 C2 1.406(11)
C115 C116 1.382(12)
C115 C114 1.435(14)
C113 C114 1.366(13)
C211 C216 1.372(12)
C211 C212 1.399(12)
C314 C313 1.336(13)
C3 C4 1.319(13)
C3 C2 1.482(12)
C311 C312 1.394(11)
C312 C313 1.399(13)
C122 C123 1.388(13)
C231 C232 1.375(11)
C231 C236 1.399(11)
C232 C233 1.366(13)
C222 C226 1.371(13)
C222 C221 1.395(13)
C336 C335 1.380(12)
C336 C334 1.389(13)
C325 C324 1.369(14)
C325 C326 1.384(13)
C235 C236 1.387(12)
C235 C234 1.392(14)
C334 C333 1.381(15)
C323 C322 1.375(13)
C323 C324 1.391(15)
C326 C321 1.400(13)
C331 C335 1.374(12)
C331 C332 1.399(12)
C233 C234 1.365(13)
C322 C321 1.389(12)
C332 C333 1.352(14)
C226 C225 1.387(14)
C221 C223 1.421(14)
C224 C225 1.353(18)
C224 C223 1.385(18)
Cl1B C1S 1.742(13)
Cl1A C1S 1.744(12)
Cl3B C3S 1.710(12)
Cl2B C2S 1.758(14)
Cl2A C2S 1.702(13)
Cl3A C3S 1.752(15)
Cl4B C4S 1.72(2)
Cl4A C4S 1.66(2)
